data_4323238
loop_
_publ_author_name
'Joe H. Satcher,'
'Marilyn M. Olmstead'
'Michael W. Droege'
'Sean R. Parkin'
'Bruce C. Noll'
'Leopold May'
'Alan L. Balch'

_publ_contact_author
; Dr. Alan L. Balch
  Department of Chemistry
  University of California
  One Shields Ave
  Davis, CA 95616-5295
  USA
;
_publ_contact_author_email balch@chem.ucdavis.edu
_publ_section_title
;
 Novel Square Arrangements in Tetranuclear and Octanuclear Iron(III)
 Complexes with Asymmetric Iron Environments Created by the Unsymmetric
 Bridging Ligand
 N,N,N'-Tris((N-methyl)-2-benzimidazolylmethyl)-N'-methyl-1,3-diamino-2-propanol
;
_journal_name_full 'Inorganic Chemistry'
_journal_page_first 6751
_journal_page_last 6758
_journal_paper_doi 10.1021/ic9802404
_journal_volume 37
_journal_year 1998
_chemical_formula_sum 'C66 H89 Fe4 N19 O30'
_chemical_formula_weight 1851.96
_chemical_name_common
;
[Fe~4~(\m-O)~2~(\m-BMDP)~2~(\m-OAc)~2~][NO~3~]~3~[OH]^.^12H~2~O
;
_chemical_name_systematic
; 
 ? 
;
_space_group_IT_number 2
_symmetry_cell_setting triclinic
_symmetry_space_group_name_Hall '-P 1'
_symmetry_space_group_name_H-M 'P -1'
_atom_sites_solution_hydrogens geom
_atom_sites_solution_primary direct
_atom_sites_solution_secondary difmap
_audit_creation_method SHELXL
_cell_angle_alpha 115.99(2)
_cell_angle_beta 108.02(2)
_cell_angle_gamma 95.73(2)
_cell_formula_units_Z 1
_cell_length_a 12.228(3)
_cell_length_b 13.915(3)
_cell_length_c 14.120(3)
_cell_measurement_reflns_used 40
_cell_measurement_temperature 130(2)
_cell_measurement_theta_max 29.5
_cell_measurement_theta_min 8.0
_cell_volume 1974.2(10)
_computing_cell_refinement 'Siemens P3'
_computing_data_collection 'Siemens P3'
_computing_data_reduction 'Siemens XDISK'
_computing_molecular_graphics 'SHELXTL V. 5.03, XP (Sheldrick, 1994)'
_computing_publication_material 'SHELXTL V. 5.03, XCIF (Sheldrick, 1994)'
_computing_structure_refinement 'SHELXL-93 (Sheldrick, 1993)'
_computing_structure_solution 'SHELXS-86 (Sheldrick, 1990)'
_diffrn_ambient_temperature 130(2)
_diffrn_measurement_device 'Siemens P4'
_diffrn_measurement_method 2\q-\w
_diffrn_radiation_monochromator 'nickel filter'
_diffrn_radiation_source 'Siemens rotating Cu anode'
_diffrn_radiation_type CuK\a
_diffrn_radiation_wavelength 1.54178
_diffrn_reflns_av_R_equivalents 0.0160
_diffrn_reflns_av_sigmaI/netI 0.0553
_diffrn_reflns_limit_h_max 11
_diffrn_reflns_limit_h_min -12
_diffrn_reflns_limit_k_max 13
_diffrn_reflns_limit_k_min -14
_diffrn_reflns_limit_l_max 14
_diffrn_reflns_limit_l_min 0
_diffrn_reflns_number 5118
_diffrn_reflns_theta_max 54.30
_diffrn_reflns_theta_min 3.68
_diffrn_standards_decay_% <1.0
_diffrn_standards_interval_count 198
_diffrn_standards_number 2
_exptl_absorpt_coefficient_mu 6.605
_exptl_absorpt_correction_T_max 0.718
_exptl_absorpt_correction_T_min 0.524
_exptl_absorpt_correction_type XABS2
_exptl_crystal_colour red
_exptl_crystal_density_diffrn 1.558
_exptl_crystal_density_method 'not measured'
_exptl_crystal_description prism
_exptl_crystal_F_000 962
_exptl_crystal_size_max 0.15
_exptl_crystal_size_mid 0.10
_exptl_crystal_size_min 0.06
_refine_diff_density_max 0.893
_refine_diff_density_min -0.500
_refine_diff_density_rms 0.100
_refine_ls_extinction_method none
_refine_ls_goodness_of_fit_all 1.036
_refine_ls_goodness_of_fit_obs 1.059
_refine_ls_hydrogen_treatment riding
_refine_ls_matrix_type full
_refine_ls_number_parameters 529
_refine_ls_number_reflns 4814
_refine_ls_number_restraints 6
_refine_ls_restrained_S_all 1.122
_refine_ls_restrained_S_obs 1.061
_refine_ls_R_factor_all 0.1024
_refine_ls_R_factor_obs 0.0708
_refine_ls_shift/esd_max 0.022
_refine_ls_shift/esd_mean 0.001
_refine_ls_structure_factor_coef Fsqd
_refine_ls_weighting_details 'w=1/[\s^2^(Fo^2^)+(0.1108P)^2^+8.2250P] where P=(Fo^2^+2Fc^2^)/3'
_refine_ls_weighting_scheme calc
_refine_ls_wR_factor_all 0.2250
_refine_ls_wR_factor_obs 0.1802
_reflns_number_observed 3585
_reflns_number_total 4829
_reflns_observed_criterion >2sigma(I)
_cod_data_source_file ic9802404_1.cif
_cod_data_source_block sp46m
_cod_depositor_comments
;
The following automatic conversions were performed:

'_refine_ls_weighting_scheme' value 'calc
w=1/[\s^2^(Fo^2^)+(0.1108P)^2^+8.2250P] where P=(Fo^2^+2Fc^2^)/3' was
changed to 'calc'. New tag '_refine_ls_weighting_details' was
created. The value of the new tag was set to
'w=1/[\s^2^(Fo^2^)+(0.1108P)^2^+8.2250P] where P=(Fo^2^+2Fc^2^)/3'.

Automatic conversion script
Id: cif_fix_values 3143 2015-03-26 13:38:13Z robertas 
;
_cod_original_cell_volume 1974.2(8)
_cod_original_formula_sum 'C66 H89 N19 O30 Fe4'
_cod_database_code 4323238

loop_
_symmetry_equiv_pos_as_xyz
'x, y, z'
'-x, -y, -z'

loop_
_atom_site_aniso_label
_atom_site_aniso_U_11
_atom_site_aniso_U_22
_atom_site_aniso_U_33
_atom_site_aniso_U_23
_atom_site_aniso_U_13
_atom_site_aniso_U_12
Fe1 0.0300(7) 0.0338(7) 0.0291(7) 0.0139(6) 0.0111(5) 0.0074(6)
Fe2 0.0335(8) 0.0332(7) 0.0305(7) 0.0153(6) 0.0130(6) 0.0109(6)
O1 0.037(3) 0.040(3) 0.033(3) 0.016(3) 0.015(2) 0.011(3)
O2 0.035(3) 0.036(3) 0.030(3) 0.017(2) 0.010(3) 0.007(2)
O3 0.046(3) 0.033(3) 0.031(3) 0.017(2) 0.017(3) 0.012(3)
O4 0.032(3) 0.041(3) 0.030(3) 0.020(2) 0.009(2) 0.013(3)
N1 0.030(4) 0.036(4) 0.036(4) 0.013(3) 0.015(3) 0.003(3)
N2 0.035(4) 0.039(4) 0.032(3) 0.020(3) 0.015(3) 0.012(3)
N3 0.027(4) 0.031(4) 0.041(4) 0.019(3) 0.013(3) 0.005(3)
N4 0.039(4) 0.031(4) 0.034(4) 0.018(3) 0.015(3) 0.010(3)
N5 0.035(4) 0.031(4) 0.032(4) 0.017(3) 0.011(3) 0.013(3)
N6 0.032(4) 0.037(4) 0.034(4) 0.018(3) 0.014(3) 0.013(3)
N7 0.048(5) 0.044(4) 0.058(5) 0.035(4) 0.032(4) 0.018(4)
N8 0.031(4) 0.034(4) 0.043(4) 0.022(3) 0.012(3) 0.018(3)
C1 0.038(5) 0.038(5) 0.035(4) 0.017(4) 0.015(4) 0.011(4)
C2 0.027(4) 0.033(4) 0.040(5) 0.019(4) 0.016(4) 0.005(4)
C3 0.043(5) 0.039(5) 0.035(4) 0.019(4) 0.016(4) 0.008(4)
C4 0.036(5) 0.047(5) 0.040(5) 0.023(4) 0.013(4) 0.018(4)
C5 0.038(5) 0.044(5) 0.036(4) 0.020(4) 0.010(4) 0.004(4)
C6 0.035(5) 0.047(5) 0.038(5) 0.011(4) 0.014(4) 0.013(4)
C7 0.028(5) 0.042(5) 0.044(5) 0.015(4) 0.012(4) 0.011(4)
C8 0.040(5) 0.034(5) 0.034(5) 0.021(4) 0.012(4) 0.013(4)
C9 0.030(5) 0.036(5) 0.047(5) 0.015(4) 0.011(4) -0.002(4)
C10 0.034(5) 0.030(4) 0.043(5) 0.022(4) 0.015(4) 0.014(4)
C11 0.033(5) 0.039(5) 0.054(6) 0.027(4) 0.018(4) 0.007(4)
C12 0.047(6) 0.043(5) 0.053(6) 0.031(5) 0.031(5) 0.017(4)
C13 0.048(6) 0.040(5) 0.044(5) 0.024(4) 0.028(4) 0.016(4)
C14 0.038(5) 0.031(4) 0.042(5) 0.021(4) 0.016(4) 0.012(4)
C15 0.028(5) 0.032(4) 0.042(5) 0.021(4) 0.016(4) 0.011(4)
C16 0.048(5) 0.040(5) 0.035(4) 0.025(4) 0.016(4) 0.022(4)
C17 0.028(4) 0.033(5) 0.035(5) 0.016(4) 0.008(4) 0.005(4)
C18 0.051(6) 0.041(5) 0.052(5) 0.027(4) 0.022(5) 0.017(4)
C19 0.033(5) 0.033(5) 0.041(5) 0.017(4) 0.016(4) 0.006(4)
C20 0.048(6) 0.042(5) 0.050(5) 0.024(4) 0.024(4) 0.013(4)
C21 0.049(6) 0.036(5) 0.044(5) 0.014(4) 0.024(4) 0.014(4)
C22 0.052(6) 0.033(5) 0.039(5) 0.012(4) 0.020(4) 0.005(4)
C23 0.031(5) 0.034(5) 0.040(5) 0.017(4) 0.012(4) 0.010(4)
C24 0.034(5) 0.027(4) 0.033(5) 0.007(4) 0.014(4) 0.005(4)
C25 0.045(5) 0.043(5) 0.043(5) 0.026(4) 0.023(4) 0.022(4)
C26 0.041(5) 0.036(5) 0.045(5) 0.023(4) 0.023(4) 0.020(4)
C27 0.055(6) 0.072(7) 0.065(6) 0.048(6) 0.032(5) 0.024(5)
C28 0.038(5) 0.034(5) 0.052(5) 0.025(4) 0.015(4) 0.012(4)
C29 0.036(5) 0.041(5) 0.056(6) 0.027(5) 0.014(4) 0.016(4)
C30 0.058(7) 0.038(5) 0.067(6) 0.026(5) 0.010(6) 0.017(5)
C31 0.045(6) 0.052(6) 0.086(8) 0.046(6) 0.005(6) 0.009(5)
C32 0.051(6) 0.052(6) 0.079(7) 0.050(6) 0.027(5) 0.010(5)
C33 0.038(5) 0.036(5) 0.065(6) 0.035(5) 0.021(5) 0.014(4)
N9 0.095(8) 0.048(6) 0.054(5) 0.028(4) 0.030(5) 0.014(6)
O5 0.054(5) 0.089(6) 0.088(5) 0.052(5) 0.020(4) 0.018(4)
O6 0.078(5) 0.052(4) 0.074(5) 0.028(4) 0.036(4) 0.006(4)
O7 0.148(8) 0.051(5) 0.099(6) 0.019(4) 0.063(6) 0.039(5)

loop_
_atom_site_label
_atom_site_type_symbol
_atom_site_fract_x
_atom_site_fract_y
_atom_site_fract_z
_atom_site_U_iso_or_equiv
_atom_site_thermal_displace_type
_atom_site_occupancy
_atom_site_calc_flag
_atom_site_refinement_flags
_atom_site_disorder_group
Fe1 Fe 0.20064(10) 0.56559(10) 0.58574(10) 0.0320(4) Uani 1 d . .
Fe2 Fe 0.01517(10) 0.61535(10) 0.40535(10) 0.0323(4) Uani 1 d . .
O1 O 0.0962(5) 0.6347(4) 0.5464(4) 0.0369(13) Uani 1 d . .
O2 O 0.1637(4) 0.4263(4) 0.4413(4) 0.0345(13) Uani 1 d . .
O3 O 0.0500(5) 0.4657(4) 0.3136(4) 0.0353(13) Uani 1 d . .
O4 O 0.1521(4) 0.4814(4) 0.6535(4) 0.0341(13) Uani 1 d . .
N1 N 0.3042(5) 0.6793(5) 0.7703(5) 0.036(2) Uani 1 d . .
N2 N 0.0654(6) 0.4078(5) 0.7778(5) 0.034(2) Uani 1 d . .
N3 N 0.5492(5) 0.7433(5) 0.6876(5) 0.0329(15) Uani 1 d . .
N4 N 0.3664(6) 0.6234(5) 0.5905(5) 0.034(2) Uani 1 d . .
N5 N 0.1500(6) 0.1479(5) 0.6336(5) 0.0327(15) Uani 1 d . .
N6 N 0.0559(5) 0.2491(5) 0.5682(5) 0.034(2) Uani 1 d . .
N7 N -0.2464(6) 0.3065(6) 0.7293(6) 0.042(2) Uani 1 d . .
N8 N -0.1530(6) 0.3056(5) 0.6170(5) 0.035(2) Uani 1 d . .
C1 C 0.1027(7) 0.2976(6) 0.2429(6) 0.037(2) Uani 1 d . .
H1A H 0.1510(36) 0.3149(7) 0.2055(27) 0.056 Uiso 1 calc R .
H1B H 0.0201(8) 0.2584(21) 0.1870(22) 0.056 Uiso 1 calc R .
H1C H 0.1356(41) 0.2504(18) 0.2727(9) 0.056 Uiso 1 calc R .
C2 C 0.1049(7) 0.4033(6) 0.3397(7) 0.033(2) Uani 1 d . .
C3 C 0.1681(7) 0.5072(7) 0.8395(7) 0.039(2) Uani 1 d . .
H3A H 0.2228(7) 0.5115(7) 0.9105(7) 0.046 Uiso 1 calc R .
H3B H 0.1399(7) 0.5750(7) 0.8611(7) 0.046 Uiso 1 calc R .
C4 C 0.2341(7) 0.4996(7) 0.7614(7) 0.040(2) Uani 1 d . .
H4 H 0.2669(7) 0.4338(7) 0.7463(7) 0.048 Uiso 1 calc R .
C5 C 0.3387(7) 0.6023(7) 0.8139(7) 0.041(2) Uani 1 d . .
H5A H 0.3655(7) 0.6419(7) 0.8984(7) 0.049 Uiso 1 calc R .
H5B H 0.4065(7) 0.5784(7) 0.7953(7) 0.049 Uiso 1 calc R .
C6 C 0.2309(7) 0.7433(7) 0.8240(7) 0.044(2) Uani 1 d . .
H6A H 0.1553(21) 0.6925(8) 0.8032(37) 0.066 Uiso 1 calc R .
H6B H 0.2144(40) 0.7964(31) 0.7971(35) 0.066 Uiso 1 calc R .
H6C H 0.2741(21) 0.7837(35) 0.9075(7) 0.066 Uiso 1 calc R .
C7 C 0.4142(7) 0.7547(7) 0.7926(7) 0.041(2) Uani 1 d . .
H7A H 0.4803(7) 0.7656(7) 0.8613(7) 0.049 Uiso 1 calc R .
H7B H 0.4010(7) 0.8281(7) 0.8071(7) 0.049 Uiso 1 calc R .
C8 C 0.4462(7) 0.7058(6) 0.6916(6) 0.035(2) Uani 1 d . .
C9 C 0.6504(7) 0.8362(7) 0.7822(7) 0.042(2) Uani 1 d . .
H9A H 0.6881(29) 0.8754(26) 0.7524(9) 0.063 Uiso 1 calc R .
H9B H 0.7088(23) 0.8080(8) 0.8206(28) 0.063 Uiso 1 calc R .
H9C H 0.6221(10) 0.8875(23) 0.8371(23) 0.063 Uiso 1 calc R .
C10 C 0.5369(7) 0.6821(6) 0.5743(7) 0.034(2) Uani 1 d . .
C11 C 0.6154(7) 0.6904(7) 0.5230(7) 0.040(2) Uani 1 d . .
H11 H 0.6929(7) 0.7414(7) 0.5656(7) 0.049 Uiso 1 calc R .
C12 C 0.5733(8) 0.6196(7) 0.4059(7) 0.041(2) Uani 1 d . .
H12 H 0.6233(8) 0.6221(7) 0.3667(7) 0.050 Uiso 1 calc R .
C13 C 0.4596(8) 0.5446(7) 0.3437(7) 0.040(2) Uani 1 d . .
H13 H 0.4343(8) 0.4980(7) 0.2633(7) 0.048 Uiso 1 calc R .
C14 C 0.3824(7) 0.5360(6) 0.3954(7) 0.035(2) Uani 1 d . .
H14 H 0.3054(7) 0.4842(6) 0.3527(7) 0.043 Uiso 1 calc R .
C15 C 0.4242(7) 0.6080(6) 0.5145(6) 0.032(2) Uani 1 d . .
C16 C 0.0984(8) 0.3063(6) 0.7709(6) 0.037(2) Uani 1 d . .
H16A H 0.0392(8) 0.2639(6) 0.7828(6) 0.045 Uiso 1 calc R .
H16B H 0.1776(8) 0.3277(6) 0.8328(6) 0.045 Uiso 1 calc R .
C17 C 0.1032(7) 0.2340(6) 0.6578(6) 0.034(2) Uani 1 d . .
C18 C 0.2042(8) 0.1062(7) 0.7099(7) 0.045(2) Uani 1 d . .
H18A H 0.2867(17) 0.1077(42) 0.7167(37) 0.068 Uiso 1 calc R .
H18B H 0.1582(29) 0.0297(17) 0.6786(24) 0.068 Uiso 1 calc R .
H18C H 0.2043(44) 0.1532(27) 0.7858(15) 0.068 Uiso 1 calc R .
C19 C 0.1329(7) 0.1009(6) 0.5196(7) 0.036(2) Uani 1 d . .
C20 C 0.1644(8) 0.0116(7) 0.4498(7) 0.045(2) Uani 1 d . .
H20 H 0.2067(8) -0.0300(7) 0.4784(7) 0.053 Uiso 1 calc R .
C21 C 0.1317(8) -0.0143(7) 0.3363(7) 0.044(2) Uani 1 d . .
H21 H 0.1513(8) -0.0753(7) 0.2858(7) 0.053 Uiso 1 calc R .
C22 C 0.0700(8) 0.0483(6) 0.2952(7) 0.043(2) Uani 1 d . .
H22 H 0.0480(8) 0.0282(6) 0.2170(7) 0.052 Uiso 1 calc R .
C23 C 0.0408(7) 0.1375(6) 0.3648(7) 0.036(2) Uani 1 d . .
H23 H 0.0003(7) 0.1802(6) 0.3364(7) 0.044 Uiso 1 calc R .
C24 C 0.0720(7) 0.1636(6) 0.4778(6) 0.035(2) Uani 1 d . .
C25 C -0.0309(7) 0.4248(7) 0.8217(7) 0.040(2) Uani 1 d . .
H25A H -0.0342(7) 0.5029(7) 0.8508(7) 0.048 Uiso 1 calc R .
H25B H -0.0155(7) 0.4080(7) 0.8852(7) 0.048 Uiso 1 calc R .
C26 C -0.1457(7) 0.3481(6) 0.7244(7) 0.037(2) Uani 1 d . .
C27 C -0.2749(9) 0.3421(8) 0.8310(8) 0.056(2) Uani 1 d . .
H27A H -0.3042(53) 0.2767(9) 0.8356(30) 0.083 Uiso 1 calc R .
H27B H -0.3367(41) 0.3814(46) 0.8256(27) 0.083 Uiso 1 calc R .
H27C H -0.2027(16) 0.3918(42) 0.8999(9) 0.083 Uiso 1 calc R .
C28 C -0.2656(7) 0.2303(7) 0.5474(7) 0.040(2) Uani 1 d . .
C29 C -0.3174(8) 0.1580(7) 0.4294(7) 0.044(2) Uani 1 d . .
H29 H -0.2760(8) 0.1556(7) 0.3819(7) 0.053 Uiso 1 calc R .
C30 C -0.4301(9) 0.0909(8) 0.3849(9) 0.057(3) Uani 1 d . .
H30 H -0.4680(9) 0.0406(8) 0.3047(9) 0.069 Uiso 1 calc R .
C31 C -0.4911(9) 0.0945(8) 0.4551(10) 0.063(3) Uani 1 d . .
H31 H -0.5701(9) 0.0473(8) 0.4206(10) 0.075 Uiso 1 calc R .
C32 C -0.4416(8) 0.1631(8) 0.5711(9) 0.054(2) Uani 1 d . .
H32 H -0.4835(8) 0.1641(8) 0.6179(9) 0.065 Uiso 1 calc R .
C33 C -0.3277(7) 0.2308(7) 0.6165(8) 0.042(2) Uani 1 d . .
N9 N -0.0561(10) 0.7099(7) 1.0061(7) 0.065(2) Uani 1 d D .
O5 O 0.0468(7) 0.7006(6) 1.0216(6) 0.076(2) Uani 1 d D .
O6 O -0.1462(7) 0.6247(6) 0.9545(6) 0.069(2) Uani 1 d D .
O7 O -0.0755(9) 0.8032(6) 1.0419(7) 0.102(3) Uani 1 d D .
N10 N 0.4538(18) 0.4048(17) 0.9051(16) 0.081(6) Uiso 0.50 d PD 1
O8 O 0.4125(19) 0.3229(16) 0.8102(17) 0.106(8) Uiso 0.50 d PD 1
O9 O 0.4110(25) 0.4418(22) 0.9750(22) 0.175(10) Uiso 0.50 d PD 1
O10 O 0.5321(25) 0.4840(22) 0.9132(27) 0.203(12) Uiso 0.50 d PD 1
O11 O 0.4169(21) 0.3293(20) 0.8578(22) 0.108(7) Uiso 0.50 d P 2
O1W O -0.3489(8) 0.7052(7) 0.9548(8) 0.100(3) Uiso 1 d . 2
O2W O 0.4540(9) 0.8278(8) 1.1098(8) 0.117(3) Uiso 1 d . 2
O3W O 0.5113(30) 1.0383(26) 0.9026(27) 0.083(9) Uiso 0.25 d P 2
O4W O 0.2716(18) 1.0587(15) 0.9220(15) 0.097(5) Uiso 0.50 d P 2
O5W O 0.2282(9) 0.8923(8) 1.1145(9) 0.121(3) Uiso 1 d . 2
O6W O 0.1044(13) 0.9672(12) 0.9762(12) 0.074(4) Uiso 0.50 d P 2
O7W O 0.4411(20) 1.0169(15) 0.9225(16) 0.096(5) Uiso 0.50 d P 2
O8W O 0.1901(23) 1.0146(20) 0.9190(20) 0.138(8) Uiso 0.50 d P 2
O9W O 0.1519(24) 0.9304(22) 1.0442(23) 0.066(7) Uiso 0.25 d P 2
O10W O 0.3679(30) 1.0268(24) 0.8977(25) 0.070(8) Uiso 0.25 d P 2
O11W O 0.3800(29) 0.8807(26) 1.1402(26) 0.083(9) Uiso 0.25 d P 2

loop_
_atom_type_symbol
_atom_type_description
_atom_type_scat_dispersion_real
_atom_type_scat_dispersion_imag
_atom_type_scat_source
C C 0.0181 0.0091 'International Tables Vol C Tables 4.2.6.8 and 6.1.1.4'
H H 0.0000 0.0000 'International Tables Vol C Tables 4.2.6.8 and 6.1.1.4'
N N 0.0311 0.0180 'International Tables Vol C Tables 4.2.6.8 and 6.1.1.4'
O O 0.0492 0.0322 'International Tables Vol C Tables 4.2.6.8 and 6.1.1.4'
Fe Fe -1.1336 3.1974 'International Tables Vol C Tables 4.2.6.8 and 6.1.1.4'

loop_
_geom_angle_atom_site_label_1
_geom_angle_atom_site_label_2
_geom_angle_atom_site_label_3
_geom_angle
_geom_angle_site_symmetry_1
_geom_angle_site_symmetry_3
_geom_angle_publ_flag
O1 Fe1 O4 113.9(2) . . ?
O1 Fe1 O2 104.1(2) . . ?
O4 Fe1 O2 90.9(2) . . ?
O1 Fe1 N4 112.4(2) . . ?
O4 Fe1 N4 131.4(2) . . ?
O2 Fe1 N4 91.6(2) . . ?
O1 Fe1 N1 103.8(2) . . ?
O4 Fe1 N1 77.8(2) . . ?
O2 Fe1 N1 152.1(2) . . ?
N4 Fe1 N1 77.8(2) . . ?
O1 Fe2 O4 106.9(2) . 2_566 ?
O1 Fe2 O3 96.4(2) . . ?
O4 Fe2 O3 84.4(2) 2_566 . ?
O1 Fe2 N6 106.0(2) . 2_566 ?
O4 Fe2 N6 88.4(2) 2_566 2_566 ?
O3 Fe2 N6 157.6(2) . 2_566 ?
O1 Fe2 N8 100.3(2) . 2_566 ?
O4 Fe2 N8 152.3(2) 2_566 2_566 ?
O3 Fe2 N8 87.5(2) . 2_566 ?
N6 Fe2 N8 89.0(2) 2_566 2_566 ?
O1 Fe2 N2 172.7(2) . 2_566 ?
O4 Fe2 N2 79.4(2) 2_566 2_566 ?
O3 Fe2 N2 80.3(2) . 2_566 ?
N6 Fe2 N2 77.5(2) 2_566 2_566 ?
N8 Fe2 N2 73.1(2) 2_566 2_566 ?
Fe1 O1 Fe2 128.4(3) . . ?
C2 O2 Fe1 128.7(5) . . ?
C2 O3 Fe2 135.0(5) . . ?
C4 O4 Fe1 118.9(5) . . ?
C4 O4 Fe2 115.7(4) . 2_566 ?
Fe1 O4 Fe2 124.9(2) . 2_566 ?
C6 N1 C7 110.4(6) . . ?
C6 N1 C5 111.8(6) . . ?
C7 N1 C5 108.6(6) . . ?
C6 N1 Fe1 111.0(5) . . ?
C7 N1 Fe1 111.9(5) . . ?
C5 N1 Fe1 102.9(4) . . ?
C3 N2 C16 113.9(6) . . ?
C3 N2 C25 113.3(6) . . ?
C16 N2 C25 110.4(6) . . ?
C3 N2 Fe2 103.5(4) . 2_566 ?
C16 N2 Fe2 109.4(4) . 2_566 ?
C25 N2 Fe2 105.7(4) . 2_566 ?
C8 N3 C10 106.7(6) . . ?
C8 N3 C9 126.2(6) . . ?
C10 N3 C9 126.9(6) . . ?
C8 N4 C15 104.2(6) . . ?
C8 N4 Fe1 116.4(5) . . ?
C15 N4 Fe1 139.2(5) . . ?
C17 N5 C19 107.3(6) . . ?
C17 N5 C18 127.3(6) . . ?
C19 N5 C18 125.4(6) . . ?
C17 N6 C24 105.1(6) . . ?
C17 N6 Fe2 117.6(5) . 2_566 ?
C24 N6 Fe2 137.3(5) . 2_566 ?
C26 N7 C33 107.9(7) . . ?
C26 N7 C27 127.1(8) . . ?
C33 N7 C27 124.6(7) . . ?
C26 N8 C28 106.3(7) . . ?
C26 N8 Fe2 115.8(5) . 2_566 ?
C28 N8 Fe2 136.8(5) . 2_566 ?
O3 C2 O2 124.1(7) . . ?
O3 C2 C1 117.0(7) . . ?
O2 C2 C1 118.9(7) . . ?
N2 C3 C4 108.8(6) . . ?
O4 C4 C3 110.1(6) . . ?
O4 C4 C5 109.4(6) . . ?
C3 C4 C5 113.5(7) . . ?
N1 C5 C4 111.5(6) . . ?
N1 C7 C8 109.2(6) . . ?
N4 C8 N3 113.5(7) . . ?
N4 C8 C7 120.8(7) . . ?
N3 C8 C7 125.5(7) . . ?
C15 C10 N3 106.4(6) . . ?
C15 C10 C11 123.4(7) . . ?
N3 C10 C11 130.2(7) . . ?
C12 C11 C10 115.7(8) . . ?
C11 C12 C13 121.9(7) . . ?
C14 C13 C12 122.1(8) . . ?
C13 C14 C15 116.5(7) . . ?
C10 C15 C14 120.4(7) . . ?
C10 C15 N4 109.2(7) . . ?
C14 C15 N4 130.3(7) . . ?
N2 C16 C17 111.8(6) . . ?
N5 C17 N6 113.2(7) . . ?
N5 C17 C16 125.2(7) . . ?
N6 C17 C16 121.5(7) . . ?
N5 C19 C20 132.3(7) . . ?
N5 C19 C24 106.2(6) . . ?
C20 C19 C24 121.5(7) . . ?
C19 C20 C21 117.2(8) . . ?
C20 C21 C22 120.9(8) . . ?
C23 C22 C21 121.8(8) . . ?
C22 C23 C24 117.9(8) . . ?
C23 C24 N6 131.0(7) . . ?
C23 C24 C19 120.8(7) . . ?
N6 C24 C19 108.2(7) . . ?
N2 C25 C26 107.3(6) . . ?
N8 C26 N7 112.1(7) . . ?
N8 C26 C25 119.7(7) . . ?
N7 C26 C25 128.0(7) . . ?
C29 C28 N8 130.6(8) . . ?
C29 C28 C33 120.4(8) . . ?
N8 C28 C33 109.0(7) . . ?
C30 C29 C28 117.3(9) . . ?
C29 C30 C31 121.3(9) . . ?
C32 C31 C30 122.6(9) . . ?
C31 C32 C33 116.4(9) . . ?
C32 C33 N7 133.2(8) . . ?
C32 C33 C28 122.1(9) . . ?
N7 C33 C28 104.7(7) . . ?
O5 N9 O7 121.1(10) . . ?
O5 N9 O6 121.5(9) . . ?
O7 N9 O6 117.4(10) . . ?
O9 N10 O8 130.4(23) . . ?
O9 N10 O10 111.7(21) . . ?
O8 N10 O10 112.2(21) . . ?
N10 O9 O10 127.8(30) . 2_667 ?
N10 O10 O9 106.5(28) . 2_667 ?
O7W O3W O10W 25.4(18) . . ?
O8W O4W O10W 133.6(25) . . ?
O9W O5W O11W 132.0(16) . . ?
O9W O6W O8W 119.6(18) . . ?
O10W O7W O3W 125.0(37) . . ?
O4W O8W O6W 154.6(23) . . ?
O6W O9W O5W 167.3(24) . . ?
O7W O10W O4W 148.3(35) . . ?
O7W O10W O3W 29.6(22) . . ?
O4W O10W O3W 158.9(25) . . ?
O2W O11W O5W 150.5(24) . . ?

loop_
_geom_bond_atom_site_label_1
_geom_bond_atom_site_label_2
_geom_bond_distance
_geom_bond_site_symmetry_2
_geom_bond_publ_flag
Fe1 O1 1.772(5) . ?
Fe1 O4 1.958(5) . ?
Fe1 O2 1.978(5) . ?
Fe1 N4 2.074(6) . ?
Fe1 N1 2.201(6) . ?
Fe2 O1 1.810(5) . ?
Fe2 O4 2.026(5) 2_566 ?
Fe2 O3 2.085(5) . ?
Fe2 N6 2.089(6) 2_566 ?
Fe2 N8 2.101(7) 2_566 ?
Fe2 N2 2.322(6) 2_566 ?
O2 C2 1.262(9) . ?
O3 C2 1.259(9) . ?
O4 C4 1.434(9) . ?
O4 Fe2 2.026(5) 2_566 ?
N1 C6 1.470(10) . ?
N1 C7 1.475(10) . ?
N1 C5 1.487(10) . ?
N2 C3 1.473(10) . ?
N2 C16 1.478(9) . ?
N2 C25 1.485(10) . ?
N2 Fe2 2.322(6) 2_566 ?
N3 C8 1.343(10) . ?
N3 C10 1.393(10) . ?
N3 C9 1.459(10) . ?
N4 C8 1.336(10) . ?
N4 C15 1.413(9) . ?
N5 C17 1.334(9) . ?
N5 C19 1.380(10) . ?
N5 C18 1.456(10) . ?
N6 C17 1.335(10) . ?
N6 C24 1.398(9) . ?
N6 Fe2 2.089(6) 2_566 ?
N7 C26 1.342(10) . ?
N7 C33 1.405(11) . ?
N7 C27 1.466(11) . ?
N8 C26 1.333(10) . ?
N8 C28 1.390(10) . ?
N8 Fe2 2.101(7) 2_566 ?
C1 C2 1.497(10) . ?
C3 C4 1.531(11) . ?
C4 C5 1.532(11) . ?
C7 C8 1.482(11) . ?
C10 C15 1.382(11) . ?
C10 C11 1.393(11) . ?
C11 C12 1.383(11) . ?
C12 C13 1.394(11) . ?
C13 C14 1.385(11) . ?
C14 C15 1.408(11) . ?
C16 C17 1.492(10) . ?
C19 C20 1.386(11) . ?
C19 C24 1.406(11) . ?
C20 C21 1.387(12) . ?
C21 C22 1.403(12) . ?
C22 C23 1.368(11) . ?
C23 C24 1.382(11) . ?
C25 C26 1.490(11) . ?
C28 C29 1.392(12) . ?
C28 C33 1.409(12) . ?
C29 C30 1.364(13) . ?
C30 C31 1.401(14) . ?
C31 C32 1.364(14) . ?
C32 C33 1.376(12) . ?
N9 O5 1.239(11) . ?
N9 O7 1.248(10) . ?
N9 O6 1.279(10) . ?
N10 O9 1.20(2) . ?
N10 O8 1.22(2) . ?
N10 O10 1.32(2) . ?
O9 O10 1.34(3) 2_667 ?
O10 O9 1.34(3) 2_667 ?
O2W O11W 1.28(3) . ?
O3W O7W 1.04(3) . ?
O3W O10W 1.72(5) . ?
O4W O8W 1.10(2) . ?
O4W O10W 1.39(3) . ?
O5W O9W 1.46(3) . ?
O5W O11W 1.82(3) . ?
O6W O9W 1.29(3) . ?
O6W O8W 1.74(3) . ?
O7W O10W 0.90(3) . ?
